data_8107632
loop_
_publ_author_name
'Pansuriya, Pramod B.'
'Friedrich, Holger B.'
'Maguire, Glenn E. M.'

_publ_section_title
;
 Crystal structure of
 1-[2-[(2-chloro-3-thienyl)methoxy]-2-(2,4-dichlorophenyl)
 ethyl]-1H-imidazole, C16H13Cl3N2OS
;
_journal_issue 1
_journal_name_full 'Zeitschrift f\"ur Kristallographie - New Crystal Structures'
_journal_page_first 5
_journal_page_last 6
_journal_paper_doi 10.1515/ncrs-2014-0210
_journal_volume 230
_journal_year 2015
_chemical_formula_sum 'C16 H13 Cl3 N2 O S'
_chemical_formula_weight 387.69
_chemical_name_common
;
1-[2-[(2-chloro-3-thienyl)methoxy]-2-(2,4-dichloro-phenyl)ethyl]-1H-imidazole
;
_space_group_IT_number 14
_space_group_name_Hall '-P 2ybc'
_space_group_name_H-M_alt 'P 1 21/c 1'
_symmetry_cell_setting monoclinic
_symmetry_Int_Tables_number 14
_symmetry_space_group_name_Hall '-P 2ybc'
_symmetry_space_group_name_H-M 'P 1 21/c 1'
_cell_angle_alpha 90.
_cell_angle_beta 90.659(2)
_cell_angle_gamma 90.
_cell_formula_units_Z 4
_cell_length_a 10.0547(4)
_cell_length_b 9.8289(3)
_cell_length_c 16.6993(7)
_cell_volume 1650.23(11)
_diffrn_ambient_temperature 173
_diffrn_radiation_probe x-ray
_diffrn_radiation_type MoK\a
_diffrn_radiation_wavelength 0.71073
_exptl_absorpt_coefficient_mu 0.686
_exptl_crystal_density_diffrn 1.561
_exptl_crystal_density_method 'Not Measured'
_exptl_crystal_F_000 792
_refine_ls_number_parameters 208
_refine_ls_number_reflns 2835
_refine_ls_R_factor_gt 0.0386
_refine_ls_wR_factor_gt 0.0891
_cod_data_source_file Z-2015-5.cif
_cod_data_source_block 1
_cod_original_sg_symbol_H-M 'P 21/c'
_cod_database_code 8107632

loop_
_space_group_symop_id
_space_group_symop_operation_xyz
1 x,y,z
2 -x,1/2+y,1/2-z
3 -x,-y,-z
4 x,1/2-y,1/2+z

loop_
_atom_site_aniso_label
_atom_site_aniso_U_11
_atom_site_aniso_U_22
_atom_site_aniso_U_33
_atom_site_aniso_U_23
_atom_site_aniso_U_13
_atom_site_aniso_U_12
Cl1 0.0381(3) 0.0292(3) 0.0351(3) -0.0040(2) 0.0058(2) 0.0076(2)
Cl2 0.0511(3) 0.0382(3) 0.0285(3) 0.0006(2) 0.0129(2) 0.0016(2)
Cl3 0.0522(3) 0.0243(3) 0.0374(3) -0.0063(2) 0.0069(2) -0.0058(2)
S1 0.0355(3) 0.0293(3) 0.0275(3) 0.0063(2) 0.0042(2) 0.0062(2)
O1 0.0297(7) 0.0280(7) 0.0294(7) 0.0088(6) 0.0024(6) -0.0017(6)
N1 0.0266(9) 0.0341(9) 0.0269(8) 0.0027(7) 0.0023(7) 0.0038(7)
N2 0.0360(10) 0.0520(10) 0.0340(10) 0.0049(8) 0.0069(8) 0.0104(9)
C1 0.0270(10) 0.0260(10) 0.0245(9) -0.0016(8) 0.0014(8) 0.0018(8)
C2 0.0270(10) 0.0250(10) 0.0264(9) 0.0023(8) -0.0001(8) 0.0001(8)
C3 0.0340(10) 0.0260(10) 0.0330(10) -0.0003(8) 0.0007(9) 0.0058(8)
C4 0.0340(10) 0.0320(10) 0.0280(10) -0.0008(8) 0.0040(8) 0.0074(9)
C5 0.0310(10) 0.0340(10) 0.0360(10) 0.0097(9) 0.0078(9) 0.0068(9)
C6 0.0290(10) 0.0260(10) 0.0234(9) 0.0054(8) 0.0014(8) -0.0007(8)
C7 0.0223(9) 0.0260(10) 0.0250(9) 0.0020(7) -0.0013(7) 0.0016(7)
C8 0.0320(10) 0.0250(10) 0.0280(10) 0.0031(8) -0.0001(8) -0.0046(8)
C9 0.0370(10) 0.0250(10) 0.0280(10) -0.0017(8) -0.0026(8) -0.0023(8)
C10 0.0300(10) 0.0290(10) 0.0232(9) 0.0001(8) 0.0020(8) 0.0018(8)
C11 0.0350(10) 0.0220(10) 0.0290(10) 0.0034(8) 0.0032(8) -0.0036(8)
C12 0.0290(10) 0.0208(9) 0.0280(10) -0.0015(8) 0.0006(8) -0.0006(8)
C13 0.0310(10) 0.0370(10) 0.0250(10) 0.0037(8) 0.0008(8) 0.0046(9)
C14 0.0350(10) 0.0370(10) 0.0420(10) -0.0080(10) -0.0010(10) 0.0010(10)
C15 0.0430(10) 0.0490(10) 0.0340(10) -0.0080(10) 0.0030(10) 0.0130(10)
C16 0.0300(10) 0.0400(10) 0.0350(10) 0.0039(9) 0.0024(9) 0.0020(9)

loop_
_atom_site_label
_atom_site_type_symbol
_atom_site_thermal_displace_type
_atom_site_fract_x
_atom_site_fract_y
_atom_site_fract_z
_atom_site_occupancy
_atom_site_U_iso_or_equiv
_atom_site_calc_flag
_atom_site_refinement_flags
_atom_site_disorder_assembly
_atom_site_disorder_group
Cl1 Cl Uani 0.87282(5) 0.19246(5) 0.30820(3) 1.000 0.0341(2) . . . .
Cl2 Cl Uani 0.97874(6) 0.68441(6) -0.12387(3) 1.000 0.0392(2) . . . .
Cl3 Cl Uani 0.86205(6) 0.96818(5) 0.14029(3) 1.000 0.0379(2) . . . .
S1 S Uani 0.72304(5) 0.26430(5) 0.45475(3) 1.000 0.0307(2) . . . .
O1 O Uani 0.68780(10) 0.58190(10) 0.23241(8) 1.000 0.0290(4) . . . .
N1 N Uani 0.5365(2) 0.8112(2) 0.27763(9) 1.000 0.0292(5) . . . .
N2 N Uani 0.4219(2) 0.7802(2) 0.38850(10) 1.000 0.0406(6) . . . .
C1 C Uani 0.7839(2) 0.3106(2) 0.36260(10) 1.000 0.0258(6) . . . .
C2 C Uani 0.7555(2) 0.4408(2) 0.34140(10) 1.000 0.0261(6) . . . .
C3 C Uani 0.6799(2) 0.5052(2) 0.40280(10) 1.000 0.0310(6) . . . .
C4 C Uani 0.6553(2) 0.4234(2) 0.46630(10) 1.000 0.0313(6) . . . .
C5 C Uani 0.7990(2) 0.5110(2) 0.26660(10) 1.000 0.0336(6) . . . .
C6 C Uani 0.7184(2) 0.7123(2) 0.20040(10) 1.000 0.0261(6) . . . .
C7 C Uani 0.7829(2) 0.7049(2) 0.11840(10) 1.000 0.0245(5) . . . .
C8 C Uani 0.7791(2) 0.5862(2) 0.07330(10) 1.000 0.0283(6) . . . .
C9 C Uani 0.8402(2) 0.5786(2) -0.00080(10) 1.000 0.0300(6) . . . .
C10 C Uani 0.9041(2) 0.6916(2) -0.03040(10) 1.000 0.0274(6) . . . .
C11 C Uani 0.9101(2) 0.8118(2) 0.01260(10) 1.000 0.0287(6) . . . .
C12 C Uani 0.8498(2) 0.8161(2) 0.08640(10) 1.000 0.0259(6) . . . .
C13 C Uani 0.5862(2) 0.7891(2) 0.19690(10) 1.000 0.0310(6) . . . .
C14 C Uani 0.5953(2) 0.8908(2) 0.33560(10) 1.000 0.0380(6) . . . .
C15 C Uani 0.5234(2) 0.8701(2) 0.40280(10) 1.000 0.0420(6) . . . .
C16 C Uani 0.4338(2) 0.7473(2) 0.31290(10) 1.000 0.0350(6) . . . .
H3 H Uiso 0.64980 0.59660 0.39940 1.000 0.0370 . . . .
H4 H Uiso 0.60630 0.45090 0.51180 1.000 0.0380 . . . .
H5A H Uiso 0.87150 0.57600 0.27920 1.000 0.0400 . . . .
H5B H Uiso 0.83290 0.44340 0.22790 1.000 0.0400 . . . .
H6 H Uiso 0.78010 0.76050 0.23830 1.000 0.0310 . . . .
H8 H Uiso 0.73400 0.50870 0.09350 1.000 0.0340 . . . .
H9 H Uiso 0.83790 0.49640 -0.03070 1.000 0.0360 . . . .
H11 H Uiso 0.95470 0.88920 -0.00800 1.000 0.0340 . . . .
H13A H Uiso 0.59890 0.87780 0.16990 1.000 0.0370 . . . .
H13B H Uiso 0.52040 0.73590 0.16540 1.000 0.0370 . . . .
H14 H Uiso 0.67060 0.94830 0.32990 1.000 0.0460 . . . .
H15 H Uiso 0.54110 0.91220 0.45300 1.000 0.0500 . . . .
H16 H Uiso 0.37640 0.68530 0.28590 1.000 0.0420 . . . .

loop_
_atom_type_symbol
_atom_type_description
_atom_type_scat_dispersion_real
_atom_type_scat_dispersion_imag
_atom_type_scat_source
C C 0.0033 0.0016 ' International Tables Vol C Tables 4.2.6.8 and 6.1.1.4'
H H 0.0000 0.0000 ' International Tables Vol C Tables 4.2.6.8 and 6.1.1.4'
Cl Cl 0.1484 0.1585 ' International Tables Vol C Tables 4.2.6.8 and 6.1.1.4'
N N 0.0061 0.0033 ' International Tables Vol C Tables 4.2.6.8 and 6.1.1.4'
O O 0.0106 0.0060 ' International Tables Vol C Tables 4.2.6.8 and 6.1.1.4'
S S 0.1246 0.1234 ' International Tables Vol C Tables 4.2.6.8 and 6.1.1.4'

loop_
_geom_angle_atom_site_label_1
_geom_angle_atom_site_label_2
_geom_angle_atom_site_label_3
_geom_angle
_geom_angle_site_symmetry_1
_geom_angle_site_symmetry_2
_geom_angle_site_symmetry_3
_geom_angle_publ_flag
C1 S1 C4 90.30(9) . . . yes
C5 O1 C6 114.65(13) . . . yes
C13 N1 C14 125.93(18) . . . yes
C13 N1 C16 127.28(17) . . . yes
C14 N1 C16 106.43(15) . . . yes
C15 N2 C16 104.55(17) . . . yes
Cl1 C1 S1 118.86(11) . . . yes
Cl1 C1 C2 127.19(14) . . . yes
S1 C1 C2 113.95(14) . . . yes
C1 C2 C3 110.00(16) . . . no
C1 C2 C5 126.14(17) . . . no
C3 C2 C5 123.84(17) . . . no
C2 C3 C4 113.66(18) . . . no
S1 C4 C3 112.09(14) . . . yes
O1 C5 C2 108.85(15) . . . yes
O1 C6 C7 112.99(15) . . . yes
O1 C6 C13 105.50(15) . . . yes
C7 C6 C13 111.59(15) . . . no
C6 C7 C8 121.20(17) . . . no
C6 C7 C12 121.31(17) . . . no
C8 C7 C12 117.48(16) . . . no
C7 C8 C9 121.21(18) . . . no
C8 C9 C10 119.27(17) . . . no
Cl2 C10 C9 119.77(14) . . . yes
Cl2 C10 C11 118.90(15) . . . yes
C9 C10 C11 121.33(16) . . . no
C10 C11 C12 118.20(18) . . . no
Cl3 C12 C7 120.32(13) . . . yes
Cl3 C12 C11 117.17(15) . . . yes
C7 C12 C11 122.51(18) . . . no
N1 C13 C6 110.18(15) . . . yes
N1 C14 C15 105.57(17) . . . yes
N2 C15 C14 110.84(16) . . . yes
N1 C16 N2 112.61(18) . . . yes
C2 C3 H3 123.00 . . . no
C4 C3 H3 123.00 . . . no
S1 C4 H4 124.00 . . . no
C3 C4 H4 124.00 . . . no
O1 C5 H5A 110.00 . . . no
O1 C5 H5B 110.00 . . . no
C2 C5 H5A 110.00 . . . no
C2 C5 H5B 110.00 . . . no
H5A C5 H5B 108.00 . . . no
O1 C6 H6 109.00 . . . no
C7 C6 H6 109.00 . . . no
C13 C6 H6 109.00 . . . no
C7 C8 H8 119.00 . . . no
C9 C8 H8 119.00 . . . no
C8 C9 H9 120.00 . . . no
C10 C9 H9 120.00 . . . no
C10 C11 H11 121.00 . . . no
C12 C11 H11 121.00 . . . no
N1 C13 H13A 110.00 . . . no
N1 C13 H13B 110.00 . . . no
C6 C13 H13A 110.00 . . . no
C6 C13 H13B 110.00 . . . no
H13A C13 H13B 108.00 . . . no
N1 C14 H14 127.00 . . . no
C15 C14 H14 127.00 . . . no
N2 C15 H15 125.00 . . . no
C14 C15 H15 125.00 . . . no
N1 C16 H16 124.00 . . . no
N2 C16 H16 124.00 . . . no

loop_
_geom_bond_atom_site_label_1
_geom_bond_atom_site_label_2
_geom_bond_distance
_geom_bond_site_symmetry_1
_geom_bond_site_symmetry_2
_geom_bond_publ_flag
Cl1 C1 1.730(2) . . yes
Cl2 C10 1.7411(18) . . yes
Cl3 C12 1.748(2) . . yes
S1 C1 1.7237(18) . . yes
S1 C4 1.717(2) . . yes
O1 C5 1.431(2) . . yes
O1 C6 1.424(2) . . yes
N1 C13 1.459(2) . . yes
N1 C14 1.373(3) . . yes
N1 C16 1.350(3) . . yes
N2 C15 1.369(3) . . yes
N2 C16 1.310(2) . . yes
C1 C2 1.357(3) . . no
C2 C3 1.431(3) . . no
C2 C5 1.497(3) . . no
C3 C4 1.356(3) . . no
C6 C7 1.524(2) . . no
C6 C13 1.529(3) . . no
C7 C8 1.389(3) . . no
C7 C12 1.393(3) . . no
C8 C9 1.390(2) . . no
C9 C10 1.378(3) . . no
C10 C11 1.384(3) . . no
C11 C12 1.380(2) . . no
C14 C15 1.357(3) . . no
C3 H3 0.9500 . . no
C4 H4 0.9500 . . no
C5 H5A 0.9900 . . no
C5 H5B 0.9900 . . no
C6 H6 1.0000 . . no
C8 H8 0.9500 . . no
C9 H9 0.9500 . . no
C11 H11 0.9500 . . no
C13 H13A 0.9900 . . no
C13 H13B 0.9900 . . no
C14 H14 0.9500 . . no
C15 H15 0.9500 . . no
C16 H16 0.9500 . . no

loop_
_geom_hbond_atom_site_label_D
_geom_hbond_atom_site_label_H
_geom_hbond_atom_site_label_A
_geom_hbond_distance_DH
_geom_hbond_distance_HA
_geom_hbond_distance_DA
_geom_hbond_angle_DHA
_geom_hbond_site_symmetry_A
_geom_hbond_publ_flag
C8 H8 O1 0.9500 2.4800 2.821(2) 101.00 . yes
C9 H9 S1 0.9500 2.8200 3.644(2) 146.00 4_554 yes

loop_
_geom_torsion_atom_site_label_1
_geom_torsion_atom_site_label_2
_geom_torsion_atom_site_label_3
_geom_torsion_atom_site_label_4
_geom_torsion
_geom_torsion_site_symmetry_1
_geom_torsion_site_symmetry_2
_geom_torsion_site_symmetry_3
_geom_torsion_site_symmetry_4
_geom_torsion_publ_flag
C4 S1 C1 Cl1 -179.98(14) . . . . no
C4 S1 C1 C2 0.46(16) . . . . no
C1 S1 C4 C3 -0.33(16) . . . . no
C6 O1 C5 C2 140.13(15) . . . . no
C5 O1 C6 C7 78.54(19) . . . . no
C5 O1 C6 C13 -159.29(13) . . . . no
C14 N1 C13 C6 65.5(3) . . . . no
C16 N1 C13 C6 -106.6(2) . . . . no
C13 N1 C14 C15 -173.70(19) . . . . no
C16 N1 C14 C15 -0.2(2) . . . . no
C13 N1 C16 N2 173.71(19) . . . . no
C14 N1 C16 N2 0.3(2) . . . . no
C16 N2 C15 C14 0.2(2) . . . . no
C15 N2 C16 N1 -0.3(2) . . . . no
Cl1 C1 C2 C3 -179.97(15) . . . . no
Cl1 C1 C2 C5 -1.8(3) . . . . no
S1 C1 C2 C3 -0.5(2) . . . . no
S1 C1 C2 C5 177.72(16) . . . . no
C1 C2 C3 C4 0.2(2) . . . . no
C5 C2 C3 C4 -178.02(18) . . . . no
C1 C2 C5 O1 134.3(2) . . . . no
C3 C2 C5 O1 -47.8(2) . . . . no
C2 C3 C4 S1 0.1(2) . . . . no
O1 C6 C7 C8 15.3(3) . . . . no
O1 C6 C7 C12 -163.65(17) . . . . no
C13 C6 C7 C8 -103.4(2) . . . . no
C13 C6 C7 C12 77.7(2) . . . . no
O1 C6 C13 N1 64.96(19) . . . . no
C7 C6 C13 N1 -171.97(16) . . . . no
C6 C7 C8 C9 -178.71(18) . . . . no
C12 C7 C8 C9 0.2(3) . . . . no
C6 C7 C12 Cl3 0.3(3) . . . . no
C6 C7 C12 C11 179.42(18) . . . . no
C8 C7 C12 Cl3 -178.69(15) . . . . no
C8 C7 C12 C11 0.5(3) . . . . no
C7 C8 C9 C10 -0.9(3) . . . . no
C8 C9 C10 Cl2 -178.95(15) . . . . no
C8 C9 C10 C11 0.8(3) . . . . no
Cl2 C10 C11 C12 179.64(15) . . . . no
C9 C10 C11 C12 -0.2(3) . . . . no
C10 C11 C12 Cl3 178.67(15) . . . . no
C10 C11 C12 C7 -0.5(3) . . . . no
N1 C14 C15 N2 0.0(2) . . . . no
